data_2227469
loop_
_publ_author_name
'Zhang, Chun'
'Zhu, Hong-lin'

_publ_section_title
;
 Diaquabis(1,10-phenanthroline-\k^2^<i>N</i>,<i>N</i>')manganese(II)
 sulfate hexahydrate
;
_journal_coeditor_code GW2091
_journal_issue 11
_journal_name_full 'Acta Crystallographica Section E'
_journal_page_first m1446
_journal_page_last m1447
_journal_paper_doi 10.1107/S160053681004211X
_journal_volume 66
_journal_year 2010
_chemical_formula_iupac '[Mn (C12 H8 N2)2 (H2 O)2] S O4, 6H2 O'
_chemical_formula_moiety 'C24 H20 Mn N4 O2 2+, O4 S 2-, 6(H2 O)'
_chemical_formula_sum 'C24 H32 Mn N4 O12 S'
_chemical_formula_weight 655.54
_chemical_name_systematic
;
Diaquabis(1,10-phenanthroline-\k^2^<i>N</i>,<i>N</i>')manganese(II) sulfate
hexahydrate
;
_space_group_IT_number 2
_symmetry_cell_setting triclinic
_symmetry_space_group_name_Hall '-P 1'
_symmetry_space_group_name_H-M 'P -1'
_atom_sites_solution_hydrogens geom
_atom_sites_solution_primary direct
_atom_sites_solution_secondary difmap
_audit_creation_method SHELXL-97
_cell_angle_alpha 109.55(3)
_cell_angle_beta 91.79(3)
_cell_angle_gamma 110.56(3)
_cell_formula_units_Z 2
_cell_length_a 10.153(2)
_cell_length_b 12.086(2)
_cell_length_c 13.309(3)
_cell_measurement_reflns_used 13888
_cell_measurement_temperature 293(2)
_cell_measurement_theta_max 27.45
_cell_measurement_theta_min 3.02
_cell_volume 1420.3(7)
_computing_cell_refinement 'RAPID-AUTO (Rigaku, 1998)'
_computing_data_collection 'RAPID-AUTO (Rigaku, 1998)'
_computing_data_reduction 'CrystalStructure (Rigaku/MSC, 2004)'
_computing_molecular_graphics 'ORTEPII (Johnson, 1976)'
_computing_publication_material 'SHELXL97 (Sheldrick, 2008)'
_computing_structure_refinement 'SHELXL97 (Sheldrick, 2008)'
_computing_structure_solution 'SHELXS97 (Sheldrick, 2008)'
_diffrn_ambient_temperature 293(2)
_diffrn_detector_area_resol_mean 0
_diffrn_measured_fraction_theta_full 0.984
_diffrn_measured_fraction_theta_max 0.984
_diffrn_measurement_device_type 'Rigaku R-AXIS RAPID'
_diffrn_measurement_method \w
_diffrn_radiation_monochromator graphite
_diffrn_radiation_source 'fine-focus sealed tube'
_diffrn_radiation_type MoK\a
_diffrn_radiation_wavelength 0.71073
_diffrn_reflns_av_R_equivalents 0.0219
_diffrn_reflns_av_sigmaI/netI 0.0285
_diffrn_reflns_limit_h_max 13
_diffrn_reflns_limit_h_min -13
_diffrn_reflns_limit_k_max 15
_diffrn_reflns_limit_k_min -15
_diffrn_reflns_limit_l_max 17
_diffrn_reflns_limit_l_min -17
_diffrn_reflns_number 13888
_diffrn_reflns_theta_full 27.45
_diffrn_reflns_theta_max 27.45
_diffrn_reflns_theta_min 3.02
_diffrn_standards_decay_% 0
_diffrn_standards_interval_count 0
_diffrn_standards_interval_time 0
_diffrn_standards_number 0
_exptl_absorpt_coefficient_mu 0.608
_exptl_absorpt_correction_T_max 0.843
_exptl_absorpt_correction_T_min 0.680
_exptl_absorpt_correction_type multi-scan
_exptl_absorpt_process_details '(ABSCOR; Higashi, 1995)'
_exptl_crystal_colour yellow
_exptl_crystal_density_diffrn 1.533
_exptl_crystal_density_method 'not measured'
_exptl_crystal_description block
_exptl_crystal_F_000 682
_exptl_crystal_size_max 0.29
_exptl_crystal_size_mid 0.24
_exptl_crystal_size_min 0.19
_refine_diff_density_max 0.564
_refine_diff_density_min -0.583
_refine_ls_extinction_method none
_refine_ls_goodness_of_fit_ref 1.190
_refine_ls_hydrogen_treatment constr
_refine_ls_matrix_type full
_refine_ls_number_parameters 382
_refine_ls_number_reflns 6388
_refine_ls_number_restraints 0
_refine_ls_restrained_S_all 1.190
_refine_ls_R_factor_all 0.0542
_refine_ls_R_factor_gt 0.0479
_refine_ls_shift/su_max 0.001
_refine_ls_shift/su_mean 0.000
_refine_ls_structure_factor_coef Fsqd
_refine_ls_weighting_details 'calc w=1/[\s^2^(Fo^2^)+(0.0566P)^2^+3.5944P] where P=(Fo^2^+2Fc^2^)/3'
_refine_ls_weighting_scheme calc
_refine_ls_wR_factor_gt 0.1413
_refine_ls_wR_factor_ref 0.1471
_reflns_number_gt 5780
_reflns_number_total 6388
_reflns_threshold_expression I>2sigma(I)
_cod_data_source_file gw2091.cif
_cod_data_source_block I
_cod_original_cell_volume 1420.2(5)
_cod_original_sg_symbol_Hall '-P 1 '
_cod_database_code 2227469
_cod_database_fobs_code 2227469

loop_
_symmetry_equiv_pos_as_xyz
'x, y, z'
'-x, -y, -z'

loop_
_atom_site_type_symbol
_atom_site_label
_atom_site_fract_x
_atom_site_fract_y
_atom_site_fract_z
_atom_site_U_iso_or_equiv
_atom_site_adp_type
_atom_site_calc_flag
_atom_site_refinement_flags
_atom_site_occupancy
_atom_site_disorder_assembly
_atom_site_disorder_group
Mn Mn 0.74982(5) 0.06218(4) 0.25508(3) 0.01016(12) Uani d . 1 . .
O O1 0.7338(2) 0.2453(2) 0.33132(17) 0.0170(4) Uani d . 1 . .
H H1B 0.6970 0.2809 0.2994 0.020 Uiso d . 1 . .
H H1C 0.7792 0.3034 0.3923 0.020 Uiso d . 1 . .
O O2 0.5755(2) 0.0179(2) 0.13690(17) 0.0160(4) Uani d . 1 . .
H H2B 0.5868 0.0808 0.1178 0.019 Uiso d . 1 . .
H H2C 0.5332 -0.0509 0.0822 0.019 Uiso d . 1 . .
N N3 0.8118(3) -0.1022(2) 0.15971(19) 0.0121(5) Uani d . 1 . .
N N4 0.9536(3) 0.1485(2) 0.1978(2) 0.0123(5) Uani d . 1 . .
C C13 0.7410(3) -0.2248(3) 0.1397(2) 0.0150(6) Uani d . 1 . .
H H13A 0.6498 -0.2503 0.1569 0.018 Uiso calc R 1 . .
C C14 0.7967(3) -0.3184(3) 0.0935(2) 0.0174(6) Uani d . 1 . .
H H14A 0.7435 -0.4034 0.0811 0.021 Uiso calc R 1 . .
C C15 0.9308(3) -0.2821(3) 0.0672(2) 0.0173(6) Uani d . 1 . .
H H15A 0.9698 -0.3424 0.0371 0.021 Uiso calc R 1 . .
C C16 1.0095(3) -0.1523(3) 0.0864(2) 0.0147(6) Uani d . 1 . .
C C17 1.1511(3) -0.1066(3) 0.0616(2) 0.0166(6) Uani d . 1 . .
H H17A 1.1942 -0.1635 0.0311 0.020 Uiso calc R 1 . .
C C18 1.2219(3) 0.0193(3) 0.0826(2) 0.0178(6) Uani d . 1 . .
H H18A 1.3137 0.0474 0.0670 0.021 Uiso calc R 1 . .
C C19 1.1588(3) 0.1097(3) 0.1280(2) 0.0144(6) Uani d . 1 . .
C C20 1.2288(3) 0.2411(3) 0.1497(2) 0.0175(6) Uani d . 1 . .
H H20A 1.3209 0.2732 0.1356 0.021 Uiso calc R 1 . .
C C21 1.1596(3) 0.3203(3) 0.1916(3) 0.0186(6) Uani d . 1 . .
H H21A 1.2036 0.4066 0.2047 0.022 Uiso calc R 1 . .
C C22 1.0223(3) 0.2718(3) 0.2150(2) 0.0149(6) Uani d . 1 . .
H H22A 0.9770 0.3274 0.2437 0.018 Uiso calc R 1 . .
C C23 1.0203(3) 0.0679(3) 0.1537(2) 0.0115(5) Uani d . 1 . .
C C24 0.9445(3) -0.0657(3) 0.1328(2) 0.0112(5) Uani d . 1 . .
N N1 0.6023(3) -0.0581(2) 0.3357(2) 0.0127(5) Uani d . 1 . .
N N2 0.8784(3) 0.1072(2) 0.4174(2) 0.0130(5) Uani d . 1 . .
C C1 0.4671(3) -0.1373(3) 0.2970(3) 0.0165(6) Uani d . 1 . .
H H1A 0.4259 -0.1441 0.2307 0.020 Uiso calc R 1 . .
C C2 0.3832(3) -0.2111(3) 0.3509(3) 0.0204(6) Uani d . 1 . .
H H2A 0.2891 -0.2655 0.3208 0.024 Uiso calc R 1 . .
C C3 0.4425(4) -0.2017(3) 0.4487(3) 0.0193(6) Uani d . 1 . .
H H3A 0.3889 -0.2502 0.4855 0.023 Uiso calc R 1 . .
C C4 0.5847(3) -0.1184(3) 0.4934(2) 0.0163(6) Uani d . 1 . .
C C5 0.6523(4) -0.1002(3) 0.5975(3) 0.0205(7) Uani d . 1 . .
H H5A 0.6034 -0.1484 0.6362 0.025 Uiso calc R 1 . .
C C6 0.7860(4) -0.0138(3) 0.6393(3) 0.0209(7) Uani d . 1 . .
H H6A 0.8266 -0.0014 0.7077 0.025 Uiso calc R 1 . .
C C7 0.8677(3) 0.0597(3) 0.5812(2) 0.0154(6) Uani d . 1 . .
C C8 1.0075(3) 0.1515(3) 0.6232(2) 0.0190(6) Uani d . 1 . .
H H8A 1.0509 0.1678 0.6920 0.023 Uiso calc R 1 . .
C C9 1.0791(3) 0.2168(3) 0.5617(3) 0.0186(6) Uani d . 1 . .
H H9A 1.1716 0.2772 0.5880 0.022 Uiso calc R 1 . .
C C10 1.0105(3) 0.1909(3) 0.4585(2) 0.0153(6) Uani d . 1 . .
H H10A 1.0602 0.2346 0.4170 0.018 Uiso calc R 1 . .
C C11 0.8066(3) 0.0417(3) 0.4773(2) 0.0124(5) Uani d . 1 . .
C C12 0.6609(3) -0.0479(3) 0.4332(2) 0.0122(5) Uani d . 1 . .
S S 0.63189(8) 0.32046(7) 0.10157(6) 0.01227(16) Uani d . 1 . .
O O3 0.5795(2) 0.1805(2) 0.04230(18) 0.0182(5) Uani d . 1 . .
O O4 0.5424(2) 0.3715(2) 0.05688(18) 0.0192(5) Uani d . 1 . .
O O5 0.6208(3) 0.3446(2) 0.21746(18) 0.0213(5) Uani d . 1 . .
O O6 0.7820(2) 0.3794(2) 0.09130(18) 0.0196(5) Uani d . 1 . .
O O7 0.8819(2) 0.4348(2) 0.53612(18) 0.0210(5) Uani d . 1 . .
H H7A 0.9164 0.4367 0.5964 0.025 Uiso d . 1 . .
H H7B 0.8201 0.4683 0.5535 0.025 Uiso d . 1 . .
O O8 1.0157(3) 0.5572(2) 0.25819(19) 0.0246(5) Uani d . 1 . .
H H8B 0.9358 0.5072 0.2170 0.029 Uiso d . 1 . .
H H8C 1.0653 0.5711 0.2094 0.029 Uiso d . 1 . .
O O11 0.8003(3) 0.3984(3) -0.1132(2) 0.0327(6) Uani d . 1 . .
H H11A 0.7345 0.4124 -0.1264 0.039 Uiso d . 1 . .
H H11B 0.7949 0.3809 -0.0561 0.039 Uiso d . 1 . .
O O10 1.3026(3) 0.4366(3) 0.4498(3) 0.0414(7) Uani d . 1 . .
H H10C 1.3469 0.4538 0.5125 0.050 Uiso d . 1 . .
H H10B 1.3551 0.4521 0.4037 0.050 Uiso d . 1 . .
O O9 0.5397(3) 0.5248(3) 0.3499(3) 0.0487(9) Uani d . 1 . .
H H9B 0.5623 0.4683 0.3043 0.058 Uiso d . 1 . .
H H9C 0.5554 0.5789 0.3190 0.058 Uiso d . 1 . .
O O12A 0.4571(6) 0.5666(5) 0.1826(4) 0.0202(8) Uani d P 0.50 A 1
O O12B 0.4397(6) 0.5565(5) 0.1271(4) 0.0202(8) Uani d P 0.50 B 2
H H12A 0.4689 0.4981 0.1028 0.024 Uiso d . 1 C 2
H H12B 0.4618 0.5773 0.0720 0.024 Uiso d . 1 D 2

loop_
_atom_site_aniso_label
_atom_site_aniso_U_11
_atom_site_aniso_U_22
_atom_site_aniso_U_33
_atom_site_aniso_U_12
_atom_site_aniso_U_13
_atom_site_aniso_U_23
Mn 0.0099(2) 0.0115(2) 0.0100(2) 0.00457(16) 0.00130(15) 0.00454(17)
O1 0.0218(11) 0.0155(10) 0.0132(10) 0.0094(9) -0.0018(8) 0.0028(8)
O2 0.0177(11) 0.0131(10) 0.0150(10) 0.0055(8) -0.0044(8) 0.0039(8)
N3 0.0123(11) 0.0120(11) 0.0107(11) 0.0039(9) 0.0007(9) 0.0035(9)
N4 0.0121(11) 0.0124(11) 0.0114(11) 0.0043(9) 0.0003(9) 0.0038(9)
C13 0.0130(14) 0.0153(14) 0.0148(14) 0.0039(11) 0.0007(11) 0.0051(12)
C14 0.0202(15) 0.0123(14) 0.0171(14) 0.0051(12) -0.0022(12) 0.0039(12)
C15 0.0218(15) 0.0186(15) 0.0144(14) 0.0131(13) 0.0020(12) 0.0041(12)
C16 0.0149(14) 0.0193(14) 0.0100(13) 0.0081(12) -0.0003(11) 0.0042(11)
C17 0.0167(14) 0.0248(16) 0.0143(14) 0.0140(13) 0.0032(11) 0.0080(12)
C18 0.0104(13) 0.0289(17) 0.0152(14) 0.0084(12) 0.0035(11) 0.0084(13)
C19 0.0126(14) 0.0193(14) 0.0109(13) 0.0054(12) -0.0001(11) 0.0059(11)
C20 0.0131(14) 0.0203(15) 0.0154(14) 0.0004(12) 0.0025(11) 0.0084(12)
C21 0.0181(15) 0.0168(14) 0.0176(15) 0.0011(12) 0.0011(12) 0.0082(12)
C22 0.0179(14) 0.0128(13) 0.0130(13) 0.0045(11) 0.0009(11) 0.0052(11)
C23 0.0117(13) 0.0147(13) 0.0075(12) 0.0053(11) 0.0000(10) 0.0031(11)
C24 0.0110(13) 0.0135(13) 0.0066(12) 0.0045(11) -0.0020(10) 0.0011(10)
N1 0.0136(12) 0.0128(11) 0.0113(11) 0.0057(10) 0.0026(9) 0.0034(9)
N2 0.0148(12) 0.0116(11) 0.0129(11) 0.0059(10) 0.0017(9) 0.0040(10)
C1 0.0144(14) 0.0187(15) 0.0146(14) 0.0046(12) 0.0028(11) 0.0057(12)
C2 0.0153(15) 0.0183(15) 0.0209(15) 0.0014(12) 0.0066(12) 0.0041(13)
C3 0.0207(16) 0.0143(14) 0.0199(15) 0.0034(12) 0.0088(12) 0.0059(12)
C4 0.0198(15) 0.0159(14) 0.0157(14) 0.0086(12) 0.0069(12) 0.0067(12)
C5 0.0278(17) 0.0248(16) 0.0161(15) 0.0123(14) 0.0088(13) 0.0133(13)
C6 0.0261(17) 0.0300(17) 0.0148(14) 0.0149(14) 0.0055(13) 0.0138(14)
C7 0.0185(15) 0.0191(14) 0.0124(13) 0.0110(12) 0.0029(11) 0.0064(12)
C8 0.0205(15) 0.0238(16) 0.0134(14) 0.0112(13) -0.0028(12) 0.0051(13)
C9 0.0149(14) 0.0182(15) 0.0193(15) 0.0064(12) -0.0039(12) 0.0035(12)
C10 0.0158(14) 0.0146(14) 0.0137(14) 0.0059(12) 0.0006(11) 0.0033(11)
C11 0.0153(14) 0.0128(13) 0.0107(13) 0.0076(11) 0.0014(11) 0.0040(11)
C12 0.0139(13) 0.0126(13) 0.0120(13) 0.0070(11) 0.0042(11) 0.0045(11)
S 0.0131(3) 0.0125(3) 0.0120(3) 0.0064(3) 0.0007(3) 0.0041(3)
O3 0.0199(11) 0.0144(10) 0.0170(11) 0.0047(9) -0.0016(9) 0.0043(9)
O4 0.0209(11) 0.0241(12) 0.0194(11) 0.0146(10) 0.0030(9) 0.0102(10)
O5 0.0306(13) 0.0261(12) 0.0143(11) 0.0182(11) 0.0062(9) 0.0080(10)
O6 0.0126(10) 0.0210(11) 0.0210(11) 0.0021(9) -0.0005(9) 0.0076(9)
O7 0.0192(11) 0.0223(12) 0.0174(11) 0.0058(9) 0.0032(9) 0.0049(9)
O8 0.0263(13) 0.0234(12) 0.0177(11) 0.0059(10) -0.0017(10) 0.0044(10)
O11 0.0397(16) 0.0380(15) 0.0203(12) 0.0122(13) 0.0049(11) 0.0135(12)
O10 0.0307(15) 0.0387(16) 0.0402(17) 0.0067(13) 0.0160(13) 0.0033(14)
O9 0.0339(16) 0.0243(14) 0.077(2) 0.0142(12) 0.0268(16) 0.0006(15)
O12A 0.0231(17) 0.0188(15) 0.025(2) 0.0113(13) 0.011(2) 0.012(2)
O12B 0.0231(17) 0.0188(15) 0.025(2) 0.0113(13) 0.011(2) 0.012(2)

loop_
_atom_type_symbol
_atom_type_description
_atom_type_scat_dispersion_real
_atom_type_scat_dispersion_imag
_atom_type_scat_source
C C 0.0033 0.0016 'International Tables Vol C Tables 4.2.6.8 and 6.1.1.4'
H H 0.0000 0.0000 'International Tables Vol C Tables 4.2.6.8 and 6.1.1.4'
N N 0.0061 0.0033 'International Tables Vol C Tables 4.2.6.8 and 6.1.1.4'
O O 0.0106 0.0060 'International Tables Vol C Tables 4.2.6.8 and 6.1.1.4'
S S 0.1246 0.1234 'International Tables Vol C Tables 4.2.6.8 and 6.1.1.4'
Mn Mn 0.3368 0.7283 'International Tables Vol C Tables 4.2.6.8 and 6.1.1.4'

loop_
_geom_angle_atom_site_label_1
_geom_angle_atom_site_label_2
_geom_angle_atom_site_label_3
_geom_angle_site_symmetry_1
_geom_angle_site_symmetry_3
_geom_angle
_geom_angle_publ_flag
O2 Mn O1 . . 86.91(9) ?
O2 Mn N4 . . 108.48(9) ?
O1 Mn N4 . . 92.43(9) ?
O2 Mn N1 . . 90.40(9) ?
O1 Mn N1 . . 102.38(9) ?
N4 Mn N1 . . 156.70(9) ?
O2 Mn N3 . . 95.75(9) ?
O1 Mn N3 . . 165.99(9) ?
N4 Mn N3 . . 73.66(9) ?
N1 Mn N3 . . 91.38(9) ?
O2 Mn N2 . . 160.56(9) ?
O1 Mn N2 . . 85.55(9) ?
N4 Mn N2 . . 89.74(9) ?
N1 Mn N2 . . 73.81(10) ?
N3 Mn N2 . . 95.89(9) ?
Mn O1 H1B . . 125.4 ?
Mn O1 H1C . . 127.7 ?
H1B O1 H1C . . 105.3 ?
Mn O2 H2B . . 110.5 ?
Mn O2 H2C . . 128.3 ?
H2B O2 H2C . . 108.8 ?
C13 N3 C24 . . 118.0(3) ?
C13 N3 Mn . . 127.2(2) ?
C24 N3 Mn . . 114.30(18) ?
C22 N4 C23 . . 118.0(3) ?
C22 N4 Mn . . 126.4(2) ?
C23 N4 Mn . . 115.07(19) ?
N3 C13 C14 . . 123.4(3) ?
N3 C13 H13A . . 118.3 ?
C14 C13 H13A . . 118.3 ?
C15 C14 C13 . . 118.9(3) ?
C15 C14 H14A . . 120.6 ?
C13 C14 H14A . . 120.6 ?
C14 C15 C16 . . 119.5(3) ?
C14 C15 H15A . . 120.2 ?
C16 C15 H15A . . 120.2 ?
C24 C16 C15 . . 117.4(3) ?
C24 C16 C17 . . 119.7(3) ?
C15 C16 C17 . . 122.9(3) ?
C18 C17 C16 . . 120.3(3) ?
C18 C17 H17A . . 119.9 ?
C16 C17 H17A . . 119.9 ?
C17 C18 C19 . . 121.7(3) ?
C17 C18 H18A . . 119.2 ?
C19 C18 H18A . . 119.2 ?
C23 C19 C20 . . 117.5(3) ?
C23 C19 C18 . . 119.4(3) ?
C20 C19 C18 . . 123.1(3) ?
C21 C20 C19 . . 119.1(3) ?
C21 C20 H20A . . 120.4 ?
C19 C20 H20A . . 120.4 ?
C20 C21 C22 . . 120.1(3) ?
C20 C21 H21A . . 120.0 ?
C22 C21 H21A . . 120.0 ?
N4 C22 C21 . . 122.6(3) ?
N4 C22 H22A . . 118.7 ?
C21 C22 H22A . . 118.7 ?
N4 C23 C19 . . 122.7(3) ?
N4 C23 C24 . . 117.9(3) ?
C19 C23 C24 . . 119.4(3) ?
N3 C24 C16 . . 122.8(3) ?
N3 C24 C23 . . 117.7(3) ?
C16 C24 C23 . . 119.5(3) ?
C1 N1 C12 . . 117.8(3) ?
C1 N1 Mn . . 126.8(2) ?
C12 N1 Mn . . 115.40(19) ?
C10 N2 C11 . . 118.4(3) ?
C10 N2 Mn . . 127.0(2) ?
C11 N2 Mn . . 114.51(19) ?
N1 C1 C2 . . 123.5(3) ?
N1 C1 H1A . . 118.3 ?
C2 C1 H1A . . 118.3 ?
C3 C2 C1 . . 118.8(3) ?
C3 C2 H2A . . 120.6 ?
C1 C2 H2A . . 120.6 ?
C2 C3 C4 . . 119.8(3) ?
C2 C3 H3A . . 120.1 ?
C4 C3 H3A . . 120.1 ?
C3 C4 C12 . . 117.4(3) ?
C3 C4 C5 . . 122.8(3) ?
C12 C4 C5 . . 119.7(3) ?
C6 C5 C4 . . 120.4(3) ?
C6 C5 H5A . . 119.8 ?
C4 C5 H5A . . 119.8 ?
C5 C6 C7 . . 121.9(3) ?
C5 C6 H6A . . 119.0 ?
C7 C6 H6A . . 119.0 ?
C8 C7 C11 . . 117.4(3) ?
C8 C7 C6 . . 123.2(3) ?
C11 C7 C6 . . 119.4(3) ?
C9 C8 C7 . . 119.5(3) ?
C9 C8 H8A . . 120.3 ?
C7 C8 H8A . . 120.3 ?
C8 C9 C10 . . 119.0(3) ?
C8 C9 H9A . . 120.5 ?
C10 C9 H9A . . 120.5 ?
N2 C10 C9 . . 123.2(3) ?
N2 C10 H10A . . 118.4 ?
C9 C10 H10A . . 118.4 ?
N2 C11 C7 . . 122.5(3) ?
N2 C11 C12 . . 118.4(3) ?
C7 C11 C12 . . 119.1(3) ?
N1 C12 C4 . . 122.7(3) ?
N1 C12 C11 . . 117.8(3) ?
C4 C12 C11 . . 119.5(3) ?
O6 S O4 . . 110.88(14) ?
O6 S O5 . . 109.53(14) ?
O4 S O5 . . 109.66(13) ?
O6 S O3 . . 109.29(14) ?
O4 S O3 . . 109.25(14) ?
O5 S O3 . . 108.16(14) ?
H7A O7 H7B . . 103.2 ?
H8B O8 H8C . . 98.4 ?
H11A O11 H11B . . 109.4 ?
H10C O10 H10B . . 115.7 ?
H9B O9 H9C . . 100.2 ?
H12A O12B H12B . . 88.5 ?

loop_
_geom_bond_atom_site_label_1
_geom_bond_atom_site_label_2
_geom_bond_site_symmetry_2
_geom_bond_distance
_geom_bond_publ_flag
Mn O2 . 2.119(2) ?
Mn O1 . 2.171(2) ?
Mn N4 . 2.251(3) ?
Mn N1 . 2.264(3) ?
Mn N3 . 2.279(3) ?
Mn N2 . 2.282(3) ?
O1 H1B . 0.8549 ?
O1 H1C . 0.8553 ?
O2 H2B . 0.8511 ?
O2 H2C . 0.8548 ?
N3 C13 . 1.326(4) ?
N3 C24 . 1.362(4) ?
N4 C22 . 1.337(4) ?
N4 C23 . 1.363(4) ?
C13 C14 . 1.409(4) ?
C13 H13A . 0.9300 ?
C14 C15 . 1.372(5) ?
C14 H14A . 0.9300 ?
C15 C16 . 1.415(4) ?
C15 H15A . 0.9300 ?
C16 C24 . 1.411(4) ?
C16 C17 . 1.440(4) ?
C17 C18 . 1.358(5) ?
C17 H17A . 0.9300 ?
C18 C19 . 1.430(4) ?
C18 H18A . 0.9300 ?
C19 C23 . 1.413(4) ?
C19 C20 . 1.413(4) ?
C20 C21 . 1.364(5) ?
C20 H20A . 0.9300 ?
C21 C22 . 1.399(4) ?
C21 H21A . 0.9300 ?
C22 H22A . 0.9300 ?
C23 C24 . 1.445(4) ?
N1 C1 . 1.330(4) ?
N1 C12 . 1.359(4) ?
N2 C10 . 1.324(4) ?
N2 C11 . 1.358(4) ?
C1 C2 . 1.403(4) ?
C1 H1A . 0.9300 ?
C2 C3 . 1.368(5) ?
C2 H2A . 0.9300 ?
C3 C4 . 1.405(5) ?
C3 H3A . 0.9300 ?
C4 C12 . 1.413(4) ?
C4 C5 . 1.439(4) ?
C5 C6 . 1.345(5) ?
C5 H5A . 0.9300 ?
C6 C7 . 1.434(4) ?
C6 H6A . 0.9300 ?
C7 C8 . 1.410(5) ?
C7 C11 . 1.413(4) ?
C8 C9 . 1.374(5) ?
C8 H8A . 0.9300 ?
C9 C10 . 1.402(4) ?
C9 H9A . 0.9300 ?
C10 H10A . 0.9300 ?
C11 C12 . 1.449(4) ?
S O6 . 1.471(2) ?
S O4 . 1.471(2) ?
S O5 . 1.486(2) ?
S O3 . 1.488(2) ?
O7 H7A . 0.8553 ?
O7 H7B . 0.8584 ?
O8 H8B . 0.8548 ?
O8 H8C . 0.8587 ?
O11 H11A . 0.7729 ?
O11 H11B . 0.8533 ?
O10 H10C . 0.8590 ?
O10 H10B . 0.8503 ?
O9 H9B . 0.8535 ?
O9 H9C . 0.8577 ?
O12A H12A . 1.1482 ?
O12B H12A . 0.8306 ?
O12B H12B . 0.8628 ?

loop_
_geom_hbond_atom_site_label_D
_geom_hbond_atom_site_label_H
_geom_hbond_atom_site_label_A
_geom_hbond_site_symmetry_D
_geom_hbond_site_symmetry_H
_geom_hbond_site_symmetry_A
_geom_hbond_distance_DH
_geom_hbond_distance_HA
_geom_hbond_distance_DA
_geom_hbond_angle_DHA
_geom_hbond_publ_flag
O1 H1B O5 . . 1_555 0.86 1.82 2.670(4) 174 y
O1 H1C O7 . . 1_555 0.86 1.99 2.843(3) 178 y
O2 H2B O3 . . 1_555 0.85 1.83 2.656(3) 164 y
O2 H2C O3 . . 2_655 0.86 1.84 2.684(3) 168 y
O7 H7A O8 . . 2_766 0.86 2.00 2.856(3) 176 y
O7 H7B O10 . . 2_766 0.86 1.98 2.799(4) 160 y
O8 H8B O6 . . 1_555 0.86 2.01 2.842(4) 165 y
O8 H8C O11 . . 2_765 0.86 1.93 2.778(4) 171 y
O9 H9B O5 . . 1_555 0.85 1.85 2.704(4) 174 y
O9 H9C O12A . . 1_555 0.86 1.98 2.617(7) 131 y
O10 H10B O9 . . 1_655 0.85 2.04 2.836(5) 157 y
O10 H10C O9 . . 2_766 0.86 2.02 2.875(5) 172 y
O11 H11A O12B . . 2_665 0.77 1.93 2.691(7) 166 y
O11 H11B O6 . . 1_555 0.85 1.98 2.813(4) 167 y
O12A H12A O4 . . 1_555 1.15 1.87 2.827(6) 138 y
O12B H12B O4 . . 2_665 0.86 2.01 2.851(6) 164 y
